data_2225630
loop_
_publ_author_name
'Rohl\'i\<cek, Jan'
'Maixner, Jaroslav'
'Pa\<zout, Richard'
'Hu\<s\'ak, Michal'
'Cibulkov\'a, Jana'
'Kratochv\'il, Bohumil'

_publ_section_title
;
 Alaptide from synchrotron powder diffraction data
;
_journal_coeditor_code LH2977
_journal_issue 4
_journal_name_full 'Acta Crystallographica Section E'
_journal_page_first o821
_journal_paper_doi 10.1107/S1600536810007750
_journal_volume 66
_journal_year 2010
_chemical_formula_iupac 'C9 H14 N2 O2'
_chemical_formula_moiety 'C9 H14 N2 O2'
_chemical_formula_sum 'C9 H14 N2 O2'
_chemical_formula_weight 182.22
_chemical_name_common alaptide
_chemical_name_systematic
;
(8<i>S</i>)-8-methyl-6,9-diazaspiro[4.5]decane-7,10-dione
;
_space_group_crystal_system orthorhombic
_space_group_IT_number 19
_space_group_name_Hall 'P 2ac 2ab'
_space_group_name_H-M_alt 'P 21 21 21'
_symmetry_space_group_name_Hall 'P 2ac 2ab'
_symmetry_space_group_name_H-M 'P 21 21 21'
_cell_angle_alpha 90.0
_cell_angle_beta 90.0
_cell_angle_gamma 90.0
_cell_formula_units_Z 4
_cell_length_a 21.14118(7)
_cell_length_b 7.22207(2)
_cell_length_c 6.14610(3)
_cell_measurement_pressure 101
_cell_measurement_temperature 293
_cell_volume 938.405(6)
_computing_cell_refinement 'EXPO2004 package (Altomare <i>et al.</i>, 1999)'
_computing_data_collection 'ESRF SPEC package (Certified Scientific Software, 2003)'
_computing_data_reduction 'CRYSFIRE2004 (Shirley, 2000)'
_computing_molecular_graphics
;
Mercury (Macrae <i>et al.</i>,  2006) and PLATON (Spek, 2009)
;
_computing_publication_material
;
enCIFer (Allen <i>et al.</i>,  2004)
;
_computing_structure_refinement 'GSAS (Larson & Von Dreele, 1994)'
_computing_structure_solution 'EXPO2004 package (Altomare <i>et al.</i>, 1999)'
_diffrn_ambient_temperature 293
_diffrn_measurement_device_type 'ID31 ESRF Grenoble'
_diffrn_radiation_monochromator Si(111)
_diffrn_radiation_source synchrotron
_diffrn_radiation_type synchrotron
_diffrn_radiation_wavelength 0.79984
_exptl_crystal_density_diffrn 1.290
_exptl_crystal_F_000 392
_pd_char_colour white
_pd_char_particle_morphology 'no specific habit'
_pd_instr_location
;
?
;
_pd_meas_2theta_range_inc 0.003
_pd_meas_2theta_range_max 48.012
_pd_meas_2theta_range_min 1.002
_pd_meas_number_of_points 15671
_pd_meas_scan_method step
_pd_prep_pressure 101
_pd_prep_temperature 293
_pd_proc_2theta_range_inc 0.003
_pd_proc_2theta_range_max 48.01105
_pd_proc_2theta_range_min 1.001052
_pd_proc_info_excluded_regions no
_pd_proc_ls_background_function 'Shifted Chebyschev '
_pd_proc_ls_pref_orient_corr
;
March--Dollase (Dollase, 1986);
direction of preferred orientation is 101; MD = 0.93
;
_pd_proc_ls_prof_R_factor 0.0584
_pd_proc_ls_prof_wR_expected 0.0233
_pd_proc_ls_prof_wR_factor 0.0885
_pd_proc_number_of_points 15671
_pd_proc_wavelength 0.79984
_pd_spec_mounting capilary
_pd_spec_mount_mode transmission
_pd_spec_shape cylinder
_pd_spec_size_axial 40
_pd_spec_size_equat 1
_pd_spec_size_thick 1
_refine_ls_goodness_of_fit_all 3.90
_refine_ls_hydrogen_treatment noref
_refine_ls_matrix_type full
_refine_ls_number_constraints 0
_refine_ls_number_parameters 53
_refine_ls_number_restraints 37
_refine_ls_shift/su_max 0.06
_refine_ls_shift/su_mean 0.01
_refine_ls_weighting_details 'w = 1/\s(Y~obs~)^2^'
_refine_ls_weighting_scheme sigma
_reflns_number_total 392
_cod_data_source_file lh2977.cif
_cod_data_source_block I
_cod_depositor_comments
;
The following automatic conversions were performed:
'_geom_angle_publ_flag' value 'N' changed to 'n' according to
'/home/saulius/struct/CIF-dictionaries/cif_core.dic' dictionary named
'cif_core.dic' version 2.4.1 from 2010-06-29 (54
times).

'_geom_bond_publ_flag' value 'N' changed to 'n' according to
'/home/saulius/struct/CIF-dictionaries/cif_core.dic' dictionary named
'cif_core.dic' version 2.4.1 from 2010-06-29 (28 times).

Automatic conversion script
Id: cif_fix_enum 1527 2010-12-29 10:47:43Z saulius 
;
_cod_original_cell_volume 938.405(5)
_cod_database_code 2225630
_cod_database_fobs_code 2225630

loop_
_symmetry_equiv_pos_site_id
_symmetry_equiv_pos_as_xyz
1 +x,+y,+z
2 +x+1/2,-y+1/2,-z
3 -x,+y+1/2,-z+1/2
4 -x+1/2,-y,+z+1/2

loop_
_atom_site_type_symbol
_atom_site_label
_atom_site_fract_x
_atom_site_fract_y
_atom_site_fract_z
_atom_site_U_iso_or_equiv
_atom_site_thermal_displace_type
_atom_site_occupancy
C C1 -0.08373(10) 0.2121(8) -0.0450(5) 0.027(3) Uiso 1.0
C C2 -0.01869(8) 0.3035(3) -0.0158(4) 0.035(3) Uiso 1.0
C C3 0.01033(9) 0.27000(17) 0.2032(3) 0.052(3) Uiso 1.0
N N4 0.07052(9) 0.2345(4) 0.2137(3) 0.026(2) Uiso 1.0
C C5 0.11718(7) 0.2470(3) 0.0365(3) 0.027(3) Uiso 1.0
C C6 0.08529(8) 0.23092(17) -0.1846(3) 0.025(3) Uiso 1.0
N N7 0.02321(9) 0.2505(4) -0.1937(3) 0.027(2) Uiso 1.0
O O8 0.11977(11) 0.2014(4) -0.3425(4) 0.047(2) Uiso 1.0
C C9 0.16843(14) 0.0925(6) 0.0590(5) 0.043(4) Uiso 1.0
C C10 0.15361(16) 0.4304(5) 0.0487(5) 0.133(6) Uiso 1.0
C C11 0.20873(16) 0.3907(9) 0.1995(5) 0.165(5) Uiso 1.0
C C12 0.22476(14) 0.1870(9) 0.1704(8) 0.114(4) Uiso 1.0
O O13 -0.02052(12) 0.2734(4) 0.3727(4) 0.0319(18) Uiso 1.0
H H11 -0.0992 0.2386 -0.1875 0.0346 Uiso 1.0
H H12 -0.1121 0.2595 0.0598 0.0346 Uiso 1.0
H H13 -0.0795 0.0821 -0.0282 0.0346 Uiso 1.0
H H21 -0.025 0.4337 -0.0286 0.0516 Uiso 1.0
H H91 0.181 0.0494 -0.0796 0.063 Uiso 1.0
H H92 0.1531 -0.0061 0.1445 0.063 Uiso 1.0
H H101 0.1686 0.4665 -0.0916 0.18 Uiso 1.0
H H102 0.1276 0.5269 0.1053 0.18 Uiso 1.0
H H111 0.2441 0.4664 0.1615 0.2445 Uiso 1.0
H H112 0.197 0.4181 0.3464 0.2445 Uiso 1.0
H H121 0.2617 0.1746 0.089 0.168 Uiso 1.0
H H122 0.2309 0.1335 0.313 0.168 Uiso 1.0
H H71 0.006 0.2305 -0.3181 0.0296 Uiso 1.0
H H41 0.0848 0.2013 0.3384 0.0271 Uiso 1.0

loop_
_atom_type_symbol
_atom_type_scat_dispersion_real
_atom_type_scat_dispersion_imag
_atom_type_scat_source
N 0.000 0.000 International_Tables_Vol_C
C 0.000 0.000 International_Tables_Vol_C
O 0.000 0.000 International_Tables_Vol_C
H 0.000 0.000 International_Tables_Vol_C

loop_
_geom_angle_atom_site_label_1
_geom_angle_atom_site_label_2
_geom_angle_atom_site_label_3
_geom_angle_site_symmetry_1
_geom_angle_site_symmetry_2
_geom_angle_site_symmetry_3
_geom_angle
_geom_angle_publ_flag
C3 N4 C5 1_555 . 1_555 127.39(18) n
C2 N7 C6 1_555 . 1_555 126.85(18) n
N7 C2 C1 1_555 . 1_555 110.1(2) n
N7 C2 C3 1_555 . 1_555 112.48(16) n
C1 C2 C3 1_555 . 1_555 113.7(2) n
O13 C3 N4 1_555 . 1_555 118.8(2) n
O13 C3 C2 1_555 . 1_555 122.7(2) n
N4 C3 C2 1_555 . 1_555 118.50(17) n
N4 C5 C6 1_555 . 1_555 111.05(14) n
N4 C5 C9 1_555 . 1_555 110.8(2) n
N4 C5 C10 1_555 . 1_555 110.7(2) n
C6 C5 C9 1_555 . 1_555 109.39(18) n
C6 C5 C10 1_555 . 1_555 109.39(18) n
C9 C5 C10 1_555 . 1_555 105.3(2) n
O8 C6 N7 1_555 . 1_555 124.94(19) n
O8 C6 C5 1_555 . 1_555 117.03(17) n
N7 C6 C5 1_555 . 1_555 118.02(16) n
C5 C9 C12 1_555 . 1_555 105.1(3) n
C5 C10 C11 1_555 . 1_555 104.6(3) n
C10 C11 C12 1_555 . 1_555 106.4(4) n
C9 C12 C11 1_555 . 1_555 108.1(3) n
C3 N4 H41 1_555 . 1_555 116 n
C5 N4 H41 1_555 . 1_555 116 n
C2 N7 H71 1_555 . 1_555 117 n
C6 N7 H71 1_555 . 1_555 116 n
C2 C1 H11 1_555 . 1_555 109 n
C2 C1 H12 1_555 . 1_555 109 n
C2 C1 H13 1_555 . 1_555 109 n
H11 C1 H12 1_555 . 1_555 110 n
H11 C1 H13 1_555 . 1_555 109 n
H12 C1 H13 1_555 . 1_555 110 n
N7 C2 H21 1_555 . 1_555 106 n
C1 C2 H21 1_555 . 1_555 107 n
C3 C2 H21 1_555 . 1_555 107 n
C5 C9 H91 1_555 . 1_555 111 n
C5 C9 H92 1_555 . 1_555 111 n
C12 C9 H91 1_555 . 1_555 109 n
C12 C9 H92 1_555 . 1_555 111 n
H91 C9 H92 1_555 . 1_555 111 n
C5 C10 H101 1_555 . 1_555 111 n
C5 C10 H102 1_555 . 1_555 111 n
C11 C10 H101 1_555 . 1_555 110 n
C11 C10 H102 1_555 . 1_555 111 n
H101 C10 H102 1_555 . 1_555 109 n
C10 C11 H111 1_555 . 1_555 110 n
C10 C11 H112 1_555 . 1_555 110 n
C12 C11 H111 1_555 . 1_555 111 n
C12 C11 H112 1_555 . 1_555 112 n
H111 C11 H112 1_555 . 1_555 108 n
C9 C12 H121 1_555 . 1_555 112 n
C9 C12 H122 1_555 . 1_555 109 n
C11 C12 H121 1_555 . 1_555 110 n
C11 C12 H122 1_555 . 1_555 108 n
H121 C12 H122 1_555 . 1_555 110 n

loop_
_geom_bond_atom_site_label_1
_geom_bond_atom_site_label_2
_geom_bond_site_symmetry_1
_geom_bond_site_symmetry_2
_geom_bond_distance
_geom_bond_publ_flag
O8 C6 . 1_555 1.232(3) n
O13 C3 . 1_555 1.229(3) n
N4 C3 . 1_555 1.300(3) n
N4 C5 . 1_555 1.472(3) n
N7 C2 . 1_555 1.458(3) n
N7 C6 . 1_555 1.321(3) n
C1 C2 . 1_555 1.536(4) n
C2 C3 . 1_555 1.499(3) n
C5 C6 . 1_555 1.521(3) n
C5 C9 . 1_555 1.561(4) n
C5 C10 . 1_555 1.534(4) n
C9 C12 . 1_555 1.534(5) n
C10 C11 . 1_555 1.516(5) n
C11 C12 . 1_555 1.520(9) n
N4 H41 . 1_555 0.86 n
N7 H71 . 1_555 0.86 n
C1 H11 . 1_555 0.95 n
C1 H12 . 1_555 0.94 n
C1 H13 . 1_555 0.95 n
C2 H21 . 1_555 0.95 n
C9 H91 . 1_555 0.95 n
C9 H92 . 1_555 0.94 n
C10 H101 . 1_555 0.95 n
C10 H102 . 1_555 0.95 n
C11 H111 . 1_555 0.96 n
C11 H112 . 1_555 0.96 n
C12 H121 . 1_555 0.93 n
C12 H122 . 1_555 0.97 n

loop_
_geom_hbond_atom_site_label_D
_geom_hbond_atom_site_label_H
_geom_hbond_atom_site_label_A
_geom_hbond_site_symmetry_A
_geom_hbond_distance_DH
_geom_hbond_distance_HA
_geom_hbond_distance_DA
_geom_hbond_angle_DHA
N4 H41 O8 1_556 0.86 2.10 2.929(3) 164
N7 H71 O13 1_554 0.86 2.01 2.826(3) 159
